data_7055829
loop_
_publ_author_name
'Mohamed Subarkhan, Mohamed Kasim'
'Ramesh, Rengan'
'Liu, Yu'

_publ_section_title
;
 Synthesis and molecular structure of arene ruthenium(ii) benzhydrazone
 complexes: impact of substitution at the chelating ligand and arene
 moiety on antiproliferative activity
;
_journal_issue 11
_journal_name_full 'New J. Chem.'
_journal_page_first 9813
_journal_paper_doi 10.1039/C6NJ01936F
_journal_volume 40
_journal_year 2016
_chemical_formula_sum 'C27 H28 Cl N3 O2 Ru'
_chemical_formula_weight 563.04
_space_group_crystal_system monoclinic
_space_group_IT_number 14
_space_group_name_Hall '-P 2yn'
_space_group_name_H-M_alt 'P 1 21/n 1'
_symmetry_space_group_name_Hall '-P 2yn'
_symmetry_space_group_name_H-M 'P 1 21/n 1'
_atom_sites_solution_hydrogens mixed
_audit_creation_method SHELXL-2014/7
_audit_update_record
;
2016-10-04 deposited with the CCDC.
2016-10-05 downloaded from the CCDC.
;
_cell_angle_alpha 90
_cell_angle_beta 108.636(2)
_cell_angle_gamma 90
_cell_formula_units_Z 4
_cell_length_a 11.9632(4)
_cell_length_b 12.8382(4)
_cell_length_c 18.2364(6)
_cell_measurement_reflns_used 4448
_cell_measurement_temperature 296(2)
_cell_measurement_theta_max 52.424
_cell_measurement_theta_min 4.882
_cell_volume 2654.00(15)
_computing_cell_refinement 'APEX2/SAINT (Bruker, 2004)'
_computing_data_collection 'APEX2 (Bruker, 2004)'
_computing_data_reduction 'SAINT/XPREP (Bruker, 2004)'
_computing_molecular_graphics 'ORTEP3 (Farrugia, 1997) and Mercury (Bruno et al., 2002)'
_computing_publication_material 'SHELXL-97 (Sheldrick, 1997)'
_computing_structure_refinement 'SHELXL-97 (Sheldrick, 1997)'
_computing_structure_solution 'SIR92 (Altornare et al., 1993)'
_diffrn_ambient_temperature 296(2)
_diffrn_measured_fraction_theta_full 0.994
_diffrn_measured_fraction_theta_max 0.992
_diffrn_measurement_device_type 'Bruker axs kappa apex2 CCD Diffractometer'
_diffrn_radiation_type MoK\a
_diffrn_radiation_wavelength 0.71073
_diffrn_reflns_av_R_equivalents 0.0455
_diffrn_reflns_av_unetI/netI 0.0855
_diffrn_reflns_Laue_measured_fraction_full 0.994
_diffrn_reflns_Laue_measured_fraction_max 0.992
_diffrn_reflns_limit_h_max 14
_diffrn_reflns_limit_h_min -16
_diffrn_reflns_limit_k_max 18
_diffrn_reflns_limit_k_min -17
_diffrn_reflns_limit_l_max 25
_diffrn_reflns_limit_l_min -22
_diffrn_reflns_number 27173
_diffrn_reflns_point_group_measured_fraction_full 0.994
_diffrn_reflns_point_group_measured_fraction_max 0.992
_diffrn_reflns_theta_full 25.242
_diffrn_reflns_theta_max 29.992
_diffrn_reflns_theta_min 2.443
_diffrn_source 'fine-focus sealed tube'
_exptl_absorpt_coefficient_mu 0.719
_exptl_crystal_colour brown
_exptl_crystal_density_diffrn 1.409
_exptl_crystal_description block
_exptl_crystal_F_000 1152
_exptl_crystal_size_max 0.40
_exptl_crystal_size_mid 0.30
_exptl_crystal_size_min 0.30
_refine_diff_density_max 1.305
_refine_diff_density_min -0.476
_refine_diff_density_rms 0.085
_refine_ls_extinction_method none
_refine_ls_goodness_of_fit_ref 1.023
_refine_ls_hydrogen_treatment mixed
_refine_ls_matrix_type full
_refine_ls_number_parameters 319
_refine_ls_number_reflns 7681
_refine_ls_number_restraints 0
_refine_ls_restrained_S_all 1.023
_refine_ls_R_factor_all 0.1388
_refine_ls_R_factor_gt 0.0577
_refine_ls_shift/su_max 0.001
_refine_ls_shift/su_mean 0.000
_refine_ls_structure_factor_coef Fsqd
_refine_ls_weighting_details 'w=1/[\s^2^(Fo^2^)+(0.0895P)^2^+0.5610P] where P=(Fo^2^+2Fc^2^)/3'
_refine_ls_weighting_scheme calc
_refine_ls_wR_factor_gt 0.1505
_refine_ls_wR_factor_ref 0.1839
_reflns_Friedel_coverage 0.000
_reflns_number_gt 3885
_reflns_number_total 7681
_reflns_threshold_expression 'I > 2\s(I)'
_cod_data_source_file c6nj01936f2.cif
_cod_data_source_block shelx
_cod_depositor_comments 'Adding full bibliography for 7055829--7055830.cif.'
_cod_database_code 7055829
_shelx_shelxl_version_number 2014/7
_shelx_space_group_comment
;
The symmetry employed for this shelxl refinement is uniquely defined
by the following loop, which should always be used as a source of
symmetry information in preference to the above space-group names.
They are only intended as comments.
;

loop_
_space_group_symop_operation_xyz
'x, y, z'
'-x+1/2, y+1/2, -z+1/2'
'-x, -y, -z'
'x-1/2, -y-1/2, z-1/2'

loop_
_atom_site_label
_atom_site_type_symbol
_atom_site_fract_x
_atom_site_fract_y
_atom_site_fract_z
_atom_site_U_iso_or_equiv
_atom_site_adp_type
_atom_site_occupancy
_atom_site_site_symmetry_order
_atom_site_calc_flag
_atom_site_refinement_flags_posn
_atom_site_refinement_flags_adp
Ru1 Ru 0.74569(3) 0.06223(3) 0.78529(2) 0.05031(16) Uani 1 1 d . .
Cl2 Cl 0.66403(11) 0.20682(10) 0.70137(8) 0.0776(4) Uani 1 1 d . .
N1 N 0.6796(3) -0.0250(3) 0.6847(2) 0.0506(9) Uani 1 1 d . .
O1 O 0.5749(3) 0.0270(3) 0.78031(18) 0.0626(8) Uani 1 1 d . .
C7 C 0.5208(4) -0.0290(3) 0.7213(3) 0.0507(11) Uani 1 1 d . .
C1 C 0.8555(5) -0.0445(4) 0.8679(3) 0.0665(14) Uani 1 1 d . .
H1 H 0.8475 -0.1158 0.8737 0.080 Uiso 1 1 calc R U
C4 C 0.8860(4) 0.1659(4) 0.8519(3) 0.0610(12) Uani 1 1 d . .
H4 H 0.8963 0.2371 0.8473 0.073 Uiso 1 1 calc R U
C3 C 0.8254(4) 0.1325(4) 0.9004(3) 0.0609(12) Uani 1 1 d . .
H3 H 0.7973 0.1809 0.9282 0.073 Uiso 1 1 calc R U
C5 C 0.9336(4) 0.0967(4) 0.8085(3) 0.0628(13) Uani 1 1 d . .
C6 C 0.9171(4) -0.0095(4) 0.8186(3) 0.0639(13) Uani 1 1 d . .
H6 H 0.9476 -0.0580 0.7922 0.077 Uiso 1 1 calc R U
C2 C 0.8057(4) 0.0239(4) 0.9083(3) 0.0641(13) Uani 1 1 d . .
N2 N 0.5653(3) -0.0610(3) 0.6690(2) 0.0540(9) Uani 1 1 d . .
C8 C 0.3983(4) -0.0633(3) 0.7148(3) 0.0554(11) Uani 1 1 d . .
C10 C 0.2401(5) -0.0749(4) 0.7690(3) 0.0753(16) Uani 1 1 d . .
H10 H 0.2101 -0.0600 0.8090 0.090 Uiso 1 1 calc R U
C9 C 0.3523(5) -0.0421(4) 0.7741(3) 0.0710(14) Uani 1 1 d . .
H9 H 0.3973 -0.0056 0.8175 0.085 Uiso 1 1 calc R U
C13 C 0.3295(5) -0.1162(5) 0.6526(3) 0.0788(16) Uani 1 1 d . .
H13 H 0.3594 -0.1309 0.6125 0.095 Uiso 1 1 calc R U
C11 C 0.1732(4) -0.1284(4) 0.7063(3) 0.0690(14) Uani 1 1 d . .
C12 C 0.2165(4) -0.1492(5) 0.6460(3) 0.0829(17) Uani 1 1 d . .
H12 H 0.1709 -0.1846 0.6021 0.099 Uiso 1 1 calc R U
O2 O 0.0631(3) -0.1571(3) 0.7061(2) 0.0872(11) Uani 1 1 d . .
C17 C 0.0131(5) -0.2484(5) 0.6652(3) 0.0949(19) Uani 1 1 d . .
H17A H -0.0103 -0.2351 0.6105 0.142 Uiso 1 1 calc R U
H17B H -0.0546 -0.2686 0.6792 0.142 Uiso 1 1 calc R U
H17C H 0.0704 -0.3035 0.6780 0.142 Uiso 1 1 calc R U
C16 C 0.7329(6) -0.0193(7) 0.9552(4) 0.103(2) Uani 1 1 d . .
H16 H 0.6877 -0.0815 0.9324 0.124 Uiso 1 1 calc R U
C14 C 0.9959(5) 0.1359(5) 0.7544(3) 0.0899(18) Uani 1 1 d . .
H14A H 1.0764 0.1516 0.7831 0.135 Uiso 1 1 calc R U
H14B H 0.9574 0.1978 0.7289 0.135 Uiso 1 1 calc R U
H14C H 0.9936 0.0834 0.7164 0.135 Uiso 1 1 calc R U
N3 N 0.5596(4) -0.1547(3) 0.4484(2) 0.0639(11) Uani 1 1 d . .
C19 C 0.7282(5) -0.0412(4) 0.6321(3) 0.0524(12) Uani 1 1 d . .
C20 C 0.6799(4) -0.0862(3) 0.5573(3) 0.0526(11) Uani 1 1 d . .
C21 C 0.5659(4) -0.1165(3) 0.5170(3) 0.0559(11) Uani 1 1 d . .
H21 H 0.5023 -0.1108 0.5356 0.067 Uiso 1 1 calc R U
C23 C 0.6685(5) -0.1523(4) 0.4378(3) 0.0628(13) Uani 1 1 d . .
C22 C 0.7481(4) -0.1063(4) 0.5062(3) 0.0570(11) Uani 1 1 d . .
C27 C 0.8668(5) -0.0918(4) 0.5094(3) 0.0734(15) Uani 1 1 d . .
H27 H 0.9205 -0.0592 0.5516 0.088 Uiso 1 1 calc R U
C24 C 0.7039(6) -0.1856(5) 0.3769(3) 0.0888(17) Uani 1 1 d . .
H24 H 0.6509 -0.2162 0.3334 0.107 Uiso 1 1 calc R U
C26 C 0.9013(5) -0.1271(5) 0.4483(4) 0.0921(18) Uani 1 1 d . .
H26 H 0.9799 -0.1208 0.4509 0.110 Uiso 1 1 calc R U
C25 C 0.8208(7) -0.1720(6) 0.3829(4) 0.100(2) Uani 1 1 d . .
H25 H 0.8467 -0.1933 0.3423 0.120 Uiso 1 1 calc R U
C29 C 0.6618(14) 0.0606(11) 0.9792(8) 0.238(7) Uani 1 1 d . .
H29A H 0.6231 0.0292 1.0124 0.357 Uiso 1 1 calc R U
H29B H 0.6037 0.0886 0.9342 0.357 Uiso 1 1 calc R U
H29C H 0.7126 0.1155 1.0066 0.357 Uiso 1 1 calc R U
C28 C 0.8154(14) -0.0362(18) 1.0343(6) 0.334(12) Uani 1 1 d . .
H28A H 0.8606 0.0259 1.0519 0.501 Uiso 1 1 calc R U
H28B H 0.8677 -0.0927 1.0336 0.501 Uiso 1 1 calc R U
H28C H 0.7716 -0.0529 1.0685 0.501 Uiso 1 1 calc R U
H3A H 0.499(5) -0.179(5) 0.412(3) 0.095(19) Uiso 1 1 d . .
H19 H 0.793(4) -0.025(3) 0.638(2) 0.043(13) Uiso 1 1 d . .

loop_
_atom_site_aniso_label
_atom_site_aniso_U_11
_atom_site_aniso_U_22
_atom_site_aniso_U_33
_atom_site_aniso_U_23
_atom_site_aniso_U_13
_atom_site_aniso_U_12
Ru1 0.0475(2) 0.0425(2) 0.0555(3) -0.01069(16) 0.00891(16) -0.00258(15)
Cl2 0.0737(8) 0.0500(7) 0.0853(9) 0.0050(6) -0.0080(7) -0.0020(6)
N1 0.044(2) 0.048(2) 0.054(2) -0.0143(18) 0.0085(17) -0.0033(16)
O1 0.0583(19) 0.065(2) 0.065(2) -0.0167(17) 0.0203(16) -0.0080(16)
C7 0.054(3) 0.041(2) 0.052(3) -0.006(2) 0.010(2) -0.004(2)
C1 0.073(3) 0.049(3) 0.065(3) -0.005(2) 0.005(3) 0.002(2)
C4 0.055(3) 0.054(3) 0.061(3) -0.012(2) 0.000(2) -0.012(2)
C3 0.062(3) 0.061(3) 0.053(3) -0.019(2) 0.009(2) 0.004(2)
C5 0.045(3) 0.072(3) 0.063(3) -0.009(3) 0.005(2) -0.005(2)
C6 0.054(3) 0.061(3) 0.068(3) -0.018(3) 0.008(2) 0.009(2)
C2 0.065(3) 0.062(3) 0.058(3) -0.002(3) 0.009(2) 0.000(3)
N2 0.048(2) 0.055(2) 0.056(2) -0.0109(18) 0.0126(17) -0.0089(17)
C8 0.053(3) 0.053(3) 0.059(3) -0.005(2) 0.016(2) -0.008(2)
C10 0.068(4) 0.086(4) 0.076(4) -0.015(3) 0.029(3) -0.023(3)
C9 0.065(3) 0.078(3) 0.069(3) -0.013(3) 0.021(3) -0.019(3)
C13 0.062(3) 0.105(4) 0.069(3) -0.024(3) 0.021(3) -0.021(3)
C11 0.057(3) 0.071(3) 0.077(3) 0.007(3) 0.019(3) -0.010(3)
C12 0.057(3) 0.108(5) 0.075(4) -0.013(3) 0.010(3) -0.026(3)
O2 0.061(2) 0.102(3) 0.101(3) -0.002(2) 0.028(2) -0.027(2)
C17 0.084(4) 0.093(4) 0.099(4) 0.011(4) 0.017(3) -0.039(3)
C16 0.096(5) 0.141(6) 0.073(4) 0.010(4) 0.028(4) 0.010(5)
C14 0.059(3) 0.118(5) 0.093(4) -0.003(4) 0.025(3) -0.018(3)
N3 0.069(3) 0.061(3) 0.047(2) -0.0034(19) -0.001(2) -0.003(2)
C19 0.046(3) 0.047(3) 0.062(3) -0.007(2) 0.014(2) -0.003(2)
C20 0.058(3) 0.048(2) 0.047(2) 0.002(2) 0.010(2) 0.007(2)
C21 0.056(3) 0.049(3) 0.058(3) 0.002(2) 0.012(2) 0.002(2)
C23 0.078(4) 0.060(3) 0.044(3) 0.004(2) 0.011(2) -0.003(3)
C22 0.065(3) 0.056(3) 0.049(3) 0.005(2) 0.017(2) 0.002(2)
C27 0.079(4) 0.075(3) 0.065(3) -0.004(3) 0.021(3) -0.014(3)
C24 0.109(5) 0.104(5) 0.051(3) -0.009(3) 0.022(3) -0.013(4)
C26 0.088(4) 0.109(5) 0.090(4) -0.013(4) 0.044(4) -0.015(4)
C25 0.131(6) 0.111(5) 0.073(4) -0.005(4) 0.055(4) 0.000(5)
C29 0.247(17) 0.265(18) 0.237(15) 0.051(12) 0.126(13) -0.003(12)
C28 0.233(16) 0.62(4) 0.110(8) 0.148(14) 0.002(9) -0.110(18)

loop_
_atom_type_symbol
_atom_type_description
_atom_type_scat_dispersion_real
_atom_type_scat_dispersion_imag
_atom_type_scat_source
C C 0.0033 0.0016 'International Tables Vol C Tables 4.2.6.8 and 6.1.1.4'
H H 0.0000 0.0000 'International Tables Vol C Tables 4.2.6.8 and 6.1.1.4'
N N 0.0061 0.0033 'International Tables Vol C Tables 4.2.6.8 and 6.1.1.4'
O O 0.0106 0.0060 'International Tables Vol C Tables 4.2.6.8 and 6.1.1.4'
Cl Cl 0.1484 0.1585 'International Tables Vol C Tables 4.2.6.8 and 6.1.1.4'
Ru Ru -1.2594 0.8363 'International Tables Vol C Tables 4.2.6.8 and 6.1.1.4'

loop_
_geom_angle_atom_site_label_1
_geom_angle_atom_site_label_2
_geom_angle_atom_site_label_3
_geom_angle
O1 Ru1 N1 75.60(13)
O1 Ru1 C1 105.42(19)
N1 Ru1 C1 104.49(17)
O1 Ru1 C6 139.37(18)
N1 Ru1 C6 94.48(16)
C1 Ru1 C6 38.2(2)
O1 Ru1 C4 137.04(16)
N1 Ru1 C4 145.93(18)
C1 Ru1 C4 79.01(19)
C6 Ru1 C4 67.01(19)
O1 Ru1 C2 89.53(16)
N1 Ru1 C2 133.91(17)
C1 Ru1 C2 37.64(19)
C6 Ru1 C2 69.02(19)
C4 Ru1 C2 67.85(19)
O1 Ru1 C5 171.80(15)
N1 Ru1 C5 110.87(17)
C1 Ru1 C5 68.5(2)
C6 Ru1 C5 37.51(19)
C4 Ru1 C5 37.97(18)
C2 Ru1 C5 82.33(19)
O1 Ru1 C3 104.63(16)
N1 Ru1 C3 171.48(16)
C1 Ru1 C3 67.13(18)
C6 Ru1 C3 79.78(18)
C4 Ru1 C3 36.64(17)
C2 Ru1 C3 38.04(19)
C5 Ru1 C3 68.19(19)
O1 Ru1 Cl2 86.91(10)
N1 Ru1 Cl2 83.78(11)
C1 Ru1 Cl2 166.44(15)
C6 Ru1 Cl2 131.82(16)
C4 Ru1 Cl2 88.13(13)
C2 Ru1 Cl2 139.59(14)
C5 Ru1 Cl2 98.63(14)
C3 Ru1 Cl2 104.74(13)
C19 N1 N2 116.3(4)
C19 N1 Ru1 127.6(3)
N2 N1 Ru1 115.8(3)
C7 O1 Ru1 112.7(3)
O1 C7 N2 125.3(4)
O1 C7 C8 116.7(4)
N2 C7 C8 117.9(4)
C2 C1 C6 122.4(5)
C2 C1 Ru1 72.6(3)
C6 C1 Ru1 71.1(3)
C3 C4 C5 123.2(5)
C3 C4 Ru1 72.5(3)
C5 C4 Ru1 71.5(3)
C4 C3 C2 120.4(4)
C4 C3 Ru1 70.9(3)
C2 C3 Ru1 70.2(3)
C6 C5 C4 115.9(5)
C6 C5 C14 122.3(5)
C4 C5 C14 121.8(5)
C6 C5 Ru1 69.5(3)
C4 C5 Ru1 70.5(3)
C14 C5 Ru1 129.3(3)
C5 C6 C1 121.4(5)
C5 C6 Ru1 73.0(3)
C1 C6 Ru1 70.7(3)
C1 C2 C3 116.7(5)
C1 C2 C16 119.3(6)
C3 C2 C16 124.0(5)
C1 C2 Ru1 69.8(3)
C3 C2 Ru1 71.8(3)
C16 C2 Ru1 127.3(4)
C7 N2 N1 110.6(3)
C13 C8 C9 117.7(5)
C13 C8 C7 122.1(4)
C9 C8 C7 120.1(4)
C11 C10 C9 120.6(5)
C10 C9 C8 120.5(5)
C8 C13 C12 122.8(5)
C10 C11 O2 116.5(5)
C10 C11 C12 120.0(5)
O2 C11 C12 123.5(5)
C11 C12 C13 118.4(5)
C11 O2 C17 118.0(5)
C28 C16 C29 94.7(11)
C28 C16 C2 106.2(7)
C29 C16 C2 113.8(8)
C21 N3 C23 110.7(4)
N1 C19 C20 129.7(5)
C21 C20 C19 130.8(5)
C21 C20 C22 105.7(4)
C19 C20 C22 123.4(4)
N3 C21 C20 110.8(4)
C24 C23 N3 130.9(5)
C24 C23 C22 122.7(5)
N3 C23 C22 106.4(4)
C27 C22 C23 118.0(5)
C27 C22 C20 135.7(4)
C23 C22 C20 106.3(4)
C26 C27 C22 118.5(5)
C23 C24 C25 117.6(5)
C27 C26 C25 121.5(6)
C24 C25 C26 121.6(5)

loop_
_geom_bond_atom_site_label_1
_geom_bond_atom_site_label_2
_geom_bond_distance
Ru1 O1 2.066(3)
Ru1 N1 2.078(3)
Ru1 C1 2.146(5)
Ru1 C6 2.151(5)
Ru1 C4 2.182(4)
Ru1 C2 2.182(5)
Ru1 C5 2.195(5)
Ru1 C3 2.203(4)
Ru1 Cl2 2.4056(12)
N1 C19 1.287(6)
N1 N2 1.383(5)
O1 C7 1.284(5)
C7 N2 1.300(6)
C7 C8 1.498(6)
C1 C2 1.397(7)
C1 C6 1.405(8)
C4 C3 1.378(6)
C4 C5 1.424(7)
C3 C2 1.429(7)
C5 C6 1.398(7)
C5 C14 1.502(7)
C2 C16 1.508(8)
C8 C13 1.352(7)
C8 C9 1.388(7)
C10 C11 1.355(7)
C10 C9 1.382(7)
C13 C12 1.385(7)
C11 O2 1.367(6)
C11 C12 1.383(7)
O2 C17 1.415(7)
C16 C28 1.480(12)
C16 C29 1.484(14)
N3 C21 1.323(6)
N3 C23 1.377(6)
C19 C20 1.423(6)
C20 C21 1.382(6)
C20 C22 1.445(6)
C23 C24 1.377(7)
C23 C22 1.432(6)
C22 C27 1.416(7)
C27 C26 1.381(7)
C24 C25 1.379(8)
C26 C25 1.396(8)
